data_4340909
loop_
_publ_author_name
'Nugent, Joseph W.'
'Lee, Hyunjung'
'Lee, Hee-Seung'
'Reibenspies, Joseph H.'
'Hancock, Robert D.'

_publ_section_title
;
 The Effect of \p Contacts between Metal Ions and Fluorophores on the
 Fluorescence of PET Sensors: Implications for Sensor Design for Cations
 and Anions.
;
_journal_issue 17
_journal_name_full 'Inorganic chemistry'
_journal_page_first 9014
_journal_page_last 9026
_journal_paper_doi 10.1021/ic5008632
_journal_volume 53
_journal_year 2014
_chemical_formula_sum 'C27 H23 N5 O6 Pb'
_chemical_formula_weight 720.69
_chemical_name_systematic
;
 ?
;
_space_group_crystal_system monoclinic
_space_group_IT_number 14
_space_group_name_Hall '-P 2ybc'
_space_group_name_H-M_alt 'P 1 21/c 1'
_symmetry_space_group_name_Hall '-P 2ybc'
_symmetry_space_group_name_H-M 'P 1 21/c 1'
_atom_sites_solution_hydrogens geom
_audit_creation_method SHELXL-2013
_cell_angle_alpha 90
_cell_angle_beta 109.070(12)
_cell_angle_gamma 90
_cell_formula_units_Z 4
_cell_length_a 10.4892(16)
_cell_length_b 15.840(3)
_cell_length_c 16.031(5)
_cell_measurement_temperature 150(2)
_cell_volume 2517.4(10)
_computing_cell_refinement 'APEXII (Bruker, 2012a)'
_computing_data_collection 'APEXII (Bruker, 2012a)'
_computing_data_reduction 'SAINT (Bruker, 2012b)'
_computing_molecular_graphics 'X-Seed (Barbour, 2001)'
_computing_publication_material 'Ciftab (Sheldrick, 2008)'
_computing_structure_refinement 'SHELXL-2013 (Sheldrick, 2013)'
_computing_structure_solution 'SHELXS (Sheldrick 2008)'
_diffrn_ambient_temperature 150(2)
_diffrn_measured_fraction_theta_full 0.999
_diffrn_measured_fraction_theta_max 0.972
_diffrn_measurement_method 'phi and omega scans'
_diffrn_radiation_type MoK\a
_diffrn_radiation_wavelength 0.71073
_diffrn_reflns_av_R_equivalents 0.0442
_diffrn_reflns_av_unetI/netI 0.0224
_diffrn_reflns_Laue_measured_fraction_full 0.999
_diffrn_reflns_Laue_measured_fraction_max 0.972
_diffrn_reflns_limit_h_max 17
_diffrn_reflns_limit_h_min -17
_diffrn_reflns_limit_k_max 25
_diffrn_reflns_limit_k_min -25
_diffrn_reflns_limit_l_max 26
_diffrn_reflns_limit_l_min -25
_diffrn_reflns_number 130100
_diffrn_reflns_point_group_measured_fraction_full 0.999
_diffrn_reflns_point_group_measured_fraction_max 0.972
_diffrn_reflns_theta_full 25.242
_diffrn_reflns_theta_max 35.790
_diffrn_reflns_theta_min 1.860
_exptl_absorpt_coefficient_mu 6.756
_exptl_absorpt_correction_T_max 0.5882
_exptl_absorpt_correction_T_min 0.4391
_exptl_absorpt_correction_type multi-scan
_exptl_absorpt_process_details
;
SADABS-2009/1 (Bruker,2009) was employed for absorption correction.
Numerical Face indexed absorption correction
 Crystal faces:

     H       K       L      d(mm)

   0.000   1.000   0.000   0.05100
   0.000  -1.000   0.000   0.09300
   0.000   0.000   1.000   0.07000
   0.000   0.000  -1.000   0.04600
   1.000   1.000   1.000   0.07700
  -1.000  -1.000  -1.000   0.06800
   1.000   0.000   1.000   0.06200
  -1.000  -1.000   1.000   0.09200
   1.000   0.000  -1.000   0.05500
  -1.000   0.000   1.000   0.09800
  -1.000   1.000   1.000   0.07600
  -1.000   1.000  -1.000   0.05800

Linear absorption coefficient set to   6.00 mm-1,  giving Rint = 0.0558 
Minimum and maximum transmission coefficients = 0.46942 and 0.56546
Minimum and maximum t-bar =   0.0911   and   0.1220 mm   
wR2(int) was   0.0674 before and   0.0509 after correction.
The ratio of minimum to maximum transmission factors was   0.7465.
The \l/2 correction factor of 0.0015 was applied.
;
_exptl_crystal_colour 'orange    '
_exptl_crystal_density_diffrn 1.902
_exptl_crystal_description 'block     '
_exptl_crystal_F_000 1400
_exptl_crystal_size_max 0.200
_exptl_crystal_size_mid 0.181
_exptl_crystal_size_min 0.146
_refine_diff_density_max 1.536
_refine_diff_density_min -1.086
_refine_diff_density_rms 0.104
_refine_ls_extinction_coef 0.00078(6)
_refine_ls_extinction_expression Fc^*^=kFc[1+0.001xFc^2^\l^3^/sin(2\q)]^-1/4^
_refine_ls_extinction_method SHELXL
_refine_ls_goodness_of_fit_ref 1.047
_refine_ls_hydrogen_treatment constr
_refine_ls_matrix_type full
_refine_ls_number_parameters 353
_refine_ls_number_reflns 11424
_refine_ls_number_restraints 0
_refine_ls_restrained_S_all 1.047
_refine_ls_R_factor_all 0.0292
_refine_ls_R_factor_gt 0.0210
_refine_ls_shift/su_max 0.005
_refine_ls_shift/su_mean 0.000
_refine_ls_structure_factor_coef Fsqd
_refine_ls_weighting_details 'w=1/[\s^2^(Fo^2^)+(0.0198P)^2^+1.5782P] where P=(Fo^2^+2Fc^2^)/3'
_refine_ls_weighting_scheme calc
_refine_ls_wR_factor_gt 0.0449
_refine_ls_wR_factor_ref 0.0470
_reflns_Friedel_coverage 0.000
_reflns_number_gt 9740
_reflns_number_total 11424
_reflns_threshold_expression 'I > 2\s(I)'
_cod_data_source_file ic5008632_si_001.cif
_cod_data_source_block rh94
_cod_depositor_comments 'Adding full bibliography for 4340907--4340911.cif.'
_cod_database_code 4340909
_shelx_space_group_comment
;
The symmetry employed for this shelxl refinement is uniquely defined
by the following loop, which should always be used as a source of
symmetry information in preference to the above space-group names.
They are only intended as comments.
;
_shelx_estimated_absorpt_t_min 0.345
_shelx_estimated_absorpt_t_max 0.439
_shelxl_version_number 2013-4

loop_
_space_group_symop_operation_xyz
'x, y, z'
'-x, y+1/2, -z+1/2'
'-x, -y, -z'
'x, -y-1/2, z-1/2'

loop_
_atom_site_label
_atom_site_type_symbol
_atom_site_fract_x
_atom_site_fract_y
_atom_site_fract_z
_atom_site_U_iso_or_equiv
_atom_site_adp_type
_atom_site_occupancy
_atom_site_site_symmetry_order
_atom_site_calc_flag
_atom_site_refinement_flags_posn
_atom_site_refinement_flags_adp
Pb1 Pb 0.69277(2) 0.92071(2) 0.70738(2) 0.01657(2) Uani 1 1 d . .
O1 O 0.7559(2) 0.65125(11) 0.72243(11) 0.0479(5) Uani 1 1 d . .
O2 O 0.85245(16) 0.77504(12) 0.73869(12) 0.0425(4) Uani 1 1 d . .
O3 O 0.64761(14) 0.75946(9) 0.65044(9) 0.0280(3) Uani 1 1 d . .
O4 O 0.47257(14) 0.93674(10) 0.58362(10) 0.0304(3) Uani 1 1 d . .
O5 O 0.41367(17) 0.94375(12) 0.70118(10) 0.0360(3) Uani 1 1 d . .
O6 O 0.26300(15) 0.92061(10) 0.57359(12) 0.0362(4) Uani 1 1 d . .
N1 N 0.75813(14) 0.91153(9) 0.57441(9) 0.0166(2) Uani 1 1 d . .
N2 N 0.91893(14) 1.00113(8) 0.72026(9) 0.0150(2) Uani 1 1 d . .
N3 N 0.67731(15) 1.08477(10) 0.71514(10) 0.0215(3) Uani 1 1 d . .
N4 N 0.75262(18) 0.72714(10) 0.70465(10) 0.0257(3) Uani 1 1 d . .
N5 N 0.38075(15) 0.93366(9) 0.61964(11) 0.0217(3) Uani 1 1 d . .
C1 C 0.67159(17) 0.88365(11) 0.49709(11) 0.0199(3) Uani 1 1 d . .
H1 H 0.5785 0.8794 0.4906 0.024 Uiso 1 1 calc R U
C2 C 0.71386(18) 0.86100(12) 0.42699(11) 0.0216(3) Uani 1 1 d . .
H2 H 0.6510 0.8405 0.3737 0.026 Uiso 1 1 calc R U
C3 C 0.84910(18) 0.86864(12) 0.43574(11) 0.0221(3) Uani 1 1 d . .
H3 H 0.8804 0.8532 0.3885 0.026 Uiso 1 1 calc R U
C4 C 0.93820(17) 0.89907(11) 0.51432(11) 0.0194(3) Uani 1 1 d . .
H4 H 1.0310 0.9061 0.5212 0.023 Uiso 1 1 calc R U
C5 C 0.88972(16) 0.91927(10) 0.58316(10) 0.0156(2) Uani 1 1 d . .
C6 C 0.98541(16) 0.94708(11) 0.67141(11) 0.0171(3) Uani 1 1 d . .
H6A H 1.0232 0.8966 0.7074 0.021 Uiso 1 1 calc R U
H6B H 1.0612 0.9786 0.6622 0.021 Uiso 1 1 calc R U
C7 C 0.87907(17) 1.08322(10) 0.67383(11) 0.0184(3) Uani 1 1 d . .
H7A H 0.8334 1.0732 0.6100 0.022 Uiso 1 1 calc R U
H7B H 0.9603 1.1180 0.6808 0.022 Uiso 1 1 calc R U
C8 C 0.78545(17) 1.12897(10) 0.71222(11) 0.0181(3) Uani 1 1 d . .
C9 C 0.8121(2) 1.21043(11) 0.74555(12) 0.0231(3) Uani 1 1 d . .
H9 H 0.8893 1.2402 0.7430 0.028 Uiso 1 1 calc R U
C10 C 0.7229(2) 1.24733(12) 0.78285(13) 0.0295(4) Uani 1 1 d . .
H10 H 0.7383 1.3030 0.8060 0.035 Uiso 1 1 calc R U
C11 C 0.6116(2) 1.20219(14) 0.78597(13) 0.0297(4) Uani 1 1 d . .
H11 H 0.5495 1.2264 0.8110 0.036 Uiso 1 1 calc R U
C12 C 0.59250(19) 1.12093(13) 0.75186(12) 0.0256(4) Uani 1 1 d . .
H12 H 0.5167 1.0897 0.7545 0.031 Uiso 1 1 calc R U
C13 C 1.01390(17) 1.01885(10) 0.81151(10) 0.0179(3) Uani 1 1 d . .
H13A H 0.9775 1.0663 0.8370 0.021 Uiso 1 1 calc R U
H13B H 1.1018 1.0370 0.8071 0.021 Uiso 1 1 calc R U
C14 C 1.03690(16) 0.94431(10) 0.87358(10) 0.0169(3) Uani 1 1 d . .
C15 C 0.94066(17) 0.92640(11) 0.91614(10) 0.0185(3) Uani 1 1 d . .
C16 C 0.82539(18) 0.97859(12) 0.90689(11) 0.0223(3) Uani 1 1 d . .
H16 H 0.8123 1.0279 0.8713 0.027 Uiso 1 1 calc R U
C17 C 0.73366(19) 0.95924(14) 0.94807(12) 0.0272(4) Uani 1 1 d . .
H17 H 0.6576 0.9948 0.9399 0.033 Uiso 1 1 calc R U
C18 C 0.7505(2) 0.88666(15) 1.00299(13) 0.0304(4) Uani 1 1 d . .
H18 H 0.6855 0.8732 1.0305 0.037 Uiso 1 1 calc R U
C19 C 0.8607(2) 0.83671(13) 1.01562(12) 0.0268(4) Uani 1 1 d . .
H19 H 0.8728 0.7889 1.0532 0.032 Uiso 1 1 calc R U
C20 C 0.95917(18) 0.85460(11) 0.97351(11) 0.0215(3) Uani 1 1 d . .
C21 C 1.0754(2) 0.80551(12) 0.99010(12) 0.0236(3) Uani 1 1 d . .
H21 H 1.0864 0.7572 1.0269 0.028 Uiso 1 1 calc R U
C22 C 1.17594(18) 0.82574(11) 0.95381(11) 0.0206(3) Uani 1 1 d . .
C23 C 1.2991(2) 0.77865(12) 0.97733(13) 0.0268(4) Uani 1 1 d . .
H23 H 1.3099 0.7308 1.0147 0.032 Uiso 1 1 calc R U
C24 C 1.4006(2) 0.80149(13) 0.94702(14) 0.0296(4) Uani 1 1 d . .
H24 H 1.4831 0.7709 0.9650 0.036 Uiso 1 1 calc R U
C25 C 1.38375(19) 0.87115(13) 0.88841(13) 0.0254(3) Uani 1 1 d . .
H25 H 1.4553 0.8867 0.8674 0.030 Uiso 1 1 calc R U
C26 C 1.26609(18) 0.91602(11) 0.86190(12) 0.0214(3) Uani 1 1 d . .
H26 H 1.2562 0.9612 0.8213 0.026 Uiso 1 1 calc R U
C27 C 1.15727(17) 0.89625(11) 0.89408(11) 0.0179(3) Uani 1 1 d . .

loop_
_atom_site_aniso_label
_atom_site_aniso_U_11
_atom_site_aniso_U_22
_atom_site_aniso_U_33
_atom_site_aniso_U_23
_atom_site_aniso_U_13
_atom_site_aniso_U_12
Pb1 0.01343(3) 0.02095(3) 0.01536(3) -0.00022(2) 0.00474(2) -0.00222(2)
O1 0.0820(14) 0.0293(8) 0.0353(9) 0.0069(7) 0.0230(9) 0.0216(9)
O2 0.0220(7) 0.0540(11) 0.0440(9) -0.0026(8) 0.0007(7) 0.0044(7)
O3 0.0245(6) 0.0267(6) 0.0288(7) 0.0020(5) 0.0032(5) -0.0016(5)
O4 0.0169(6) 0.0496(9) 0.0259(7) 0.0034(6) 0.0085(5) 0.0030(6)
O5 0.0328(8) 0.0519(9) 0.0277(7) -0.0026(7) 0.0162(6) -0.0065(7)
O6 0.0149(6) 0.0387(8) 0.0485(10) 0.0014(7) 0.0014(6) -0.0037(6)
N1 0.0133(5) 0.0208(6) 0.0153(6) -0.0005(4) 0.0042(5) -0.0009(5)
N2 0.0143(6) 0.0161(6) 0.0137(5) 0.0000(4) 0.0033(4) 0.0011(4)
N3 0.0176(6) 0.0238(7) 0.0221(7) 0.0002(5) 0.0054(5) 0.0035(5)
N4 0.0309(8) 0.0272(8) 0.0210(7) 0.0014(6) 0.0114(6) 0.0082(6)
N5 0.0167(6) 0.0211(7) 0.0278(7) 0.0017(5) 0.0079(6) -0.0012(5)
C1 0.0130(6) 0.0268(8) 0.0185(7) -0.0014(6) 0.0034(6) -0.0020(6)
C2 0.0196(7) 0.0270(8) 0.0161(7) -0.0027(6) 0.0032(6) -0.0026(6)
C3 0.0213(8) 0.0281(8) 0.0178(7) -0.0025(6) 0.0076(6) -0.0001(6)
C4 0.0169(7) 0.0221(7) 0.0206(7) -0.0022(6) 0.0081(6) -0.0009(6)
C5 0.0130(6) 0.0171(6) 0.0157(6) 0.0009(5) 0.0035(5) 0.0004(5)
C6 0.0126(6) 0.0204(7) 0.0173(7) -0.0019(5) 0.0035(5) 0.0008(5)
C7 0.0191(7) 0.0189(7) 0.0179(7) 0.0019(5) 0.0067(6) 0.0010(6)
C8 0.0188(7) 0.0191(7) 0.0152(7) 0.0025(5) 0.0039(6) 0.0031(6)
C9 0.0267(8) 0.0199(7) 0.0221(8) 0.0010(6) 0.0069(7) 0.0026(6)
C10 0.0355(10) 0.0239(9) 0.0277(9) -0.0019(7) 0.0083(8) 0.0097(7)
C11 0.0271(9) 0.0361(10) 0.0250(9) -0.0011(7) 0.0071(7) 0.0128(8)
C12 0.0177(8) 0.0357(10) 0.0224(8) 0.0036(7) 0.0052(6) 0.0071(7)
C13 0.0168(7) 0.0184(7) 0.0158(7) -0.0010(5) 0.0017(5) -0.0025(5)
C14 0.0160(7) 0.0184(6) 0.0141(6) -0.0006(5) 0.0021(5) -0.0009(5)
C15 0.0170(7) 0.0254(7) 0.0103(6) -0.0033(5) 0.0005(5) -0.0046(6)
C16 0.0180(7) 0.0300(8) 0.0167(7) -0.0053(6) 0.0029(6) -0.0017(6)
C17 0.0190(8) 0.0416(11) 0.0204(8) -0.0088(7) 0.0055(6) -0.0029(7)
C18 0.0257(9) 0.0443(11) 0.0235(9) -0.0081(8) 0.0109(7) -0.0126(8)
C19 0.0302(9) 0.0307(9) 0.0200(8) -0.0014(7) 0.0086(7) -0.0112(7)
C20 0.0233(8) 0.0251(8) 0.0144(7) -0.0013(6) 0.0037(6) -0.0066(6)
C21 0.0274(9) 0.0226(8) 0.0182(7) 0.0026(6) 0.0040(6) -0.0043(7)
C22 0.0212(8) 0.0196(7) 0.0166(7) 0.0007(5) 0.0003(6) -0.0004(6)
C23 0.0279(9) 0.0236(8) 0.0232(8) 0.0036(6) 0.0003(7) 0.0044(7)
C24 0.0225(9) 0.0317(9) 0.0296(9) 0.0006(7) 0.0016(7) 0.0062(7)
C25 0.0176(7) 0.0315(9) 0.0244(8) -0.0016(7) 0.0030(6) 0.0010(7)
C26 0.0188(7) 0.0240(8) 0.0199(7) -0.0002(6) 0.0044(6) -0.0014(6)
C27 0.0176(7) 0.0188(6) 0.0149(6) -0.0001(5) 0.0018(5) -0.0010(6)

loop_
_atom_type_symbol
_atom_type_description
_atom_type_scat_dispersion_real
_atom_type_scat_dispersion_imag
_atom_type_scat_source
C C 0.0033 0.0016 'International Tables Vol C Tables 4.2.6.8 and 6.1.1.4'
H H 0.0000 0.0000 'International Tables Vol C Tables 4.2.6.8 and 6.1.1.4'
N N 0.0061 0.0033 'International Tables Vol C Tables 4.2.6.8 and 6.1.1.4'
O O 0.0106 0.0060 'International Tables Vol C Tables 4.2.6.8 and 6.1.1.4'
Pb Pb -3.3944 10.1111 'International Tables Vol C Tables 4.2.6.8 and 6.1.1.4'

loop_
_geom_angle_atom_site_label_1
_geom_angle_atom_site_label_2
_geom_angle_atom_site_label_3
_geom_angle
N1 Pb1 O4 76.44(5)
N1 Pb1 N3 98.06(5)
O4 Pb1 N3 83.21(5)
N1 Pb1 N2 66.21(4)
O4 Pb1 N2 125.61(5)
N3 Pb1 N2 65.42(4)
N1 Pb1 O3 73.60(5)
O4 Pb1 O3 79.32(5)
N3 Pb1 O3 161.98(4)
N2 Pb1 O3 122.44(4)
N4 O3 Pb1 97.65(11)
N5 O4 Pb1 105.87(11)
C5 N1 C1 118.98(14)
C5 N1 Pb1 118.24(10)
C1 N1 Pb1 121.59(11)
C6 N2 C7 110.17(13)
C6 N2 C13 110.24(13)
C7 N2 C13 108.19(12)
C6 N2 Pb1 104.25(9)
C7 N2 Pb1 106.50(9)
C13 N2 Pb1 117.32(9)
C12 N3 C8 118.62(16)
C12 N3 Pb1 120.36(13)
C8 N3 Pb1 116.74(11)
O1 N4 O2 121.93(19)
O1 N4 O3 120.30(19)
O2 N4 O3 117.76(17)
O6 N5 O5 121.95(17)
O6 N5 O4 119.52(17)
O5 N5 O4 118.53(16)
N1 C1 C2 122.23(15)
N1 C1 H1 118.9
C2 C1 H1 118.9
C1 C2 C3 119.00(16)
C1 C2 H2 120.5
C3 C2 H2 120.5
C2 C3 C4 119.11(16)
C2 C3 H3 120.4
C4 C3 H3 120.4
C3 C4 C5 119.12(16)
C3 C4 H4 120.4
C5 C4 H4 120.4
N1 C5 C4 121.53(15)
N1 C5 C6 118.00(14)
C4 C5 C6 120.41(14)
N2 C6 C5 112.40(13)
N2 C6 H6A 109.1
C5 C6 H6A 109.1
N2 C6 H6B 109.1
C5 C6 H6B 109.1
H6A C6 H6B 107.9
N2 C7 C8 109.30(13)
N2 C7 H7A 109.8
C8 C7 H7A 109.8
N2 C7 H7B 109.8
C8 C7 H7B 109.8
H7A C7 H7B 108.3
N3 C8 C9 122.36(16)
N3 C8 C7 115.69(15)
C9 C8 C7 121.90(16)
C8 C9 C10 118.40(18)
C8 C9 H9 120.8
C10 C9 H9 120.8
C11 C10 C9 119.46(18)
C11 C10 H10 120.3
C9 C10 H10 120.3
C10 C11 C12 118.69(18)
C10 C11 H11 120.7
C12 C11 H11 120.7
N3 C12 C11 122.46(19)
N3 C12 H12 118.8
C11 C12 H12 118.8
N2 C13 C14 114.04(13)
N2 C13 H13A 108.7
C14 C13 H13A 108.7
N2 C13 H13B 108.7
C14 C13 H13B 108.7
H13A C13 H13B 107.6
C27 C14 C15 120.04(15)
C27 C14 C13 120.69(15)
C15 C14 C13 119.13(15)
C14 C15 C16 122.95(16)
C14 C15 C20 119.85(16)
C16 C15 C20 117.17(16)
C17 C16 C15 121.60(18)
C17 C16 H16 119.2
C15 C16 H16 119.2
C16 C17 C18 120.97(19)
C16 C17 H17 119.5
C18 C17 H17 119.5
C19 C18 C17 119.33(18)
C19 C18 H18 120.3
C17 C18 H18 120.3
C18 C19 C20 121.50(18)
C18 C19 H19 119.3
C20 C19 H19 119.3
C21 C20 C19 121.22(17)
C21 C20 C15 119.35(16)
C19 C20 C15 119.38(17)
C20 C21 C22 121.58(16)
C20 C21 H21 119.2
C22 C21 H21 119.2
C21 C22 C23 120.64(16)
C21 C22 C27 119.77(16)
C23 C22 C27 119.57(17)
C24 C23 C22 120.89(18)
C24 C23 H23 119.6
C22 C23 H23 119.6
C23 C24 C25 120.06(18)
C23 C24 H24 120.0
C25 C24 H24 120.0
C26 C25 C24 120.92(18)
C26 C25 H25 119.5
C24 C25 H25 119.5
C25 C26 C27 121.29(17)
C25 C26 H26 119.4
C27 C26 H26 119.4
C14 C27 C26 123.58(15)
C14 C27 C22 119.15(16)
C26 C27 C22 117.20(16)

loop_
_geom_bond_atom_site_label_1
_geom_bond_atom_site_label_2
_geom_bond_distance
Pb1 N1 2.4474(15)
Pb1 O4 2.5181(15)
Pb1 N3 2.6093(16)
Pb1 N2 2.6406(14)
Pb1 O3 2.7017(15)
O1 N4 1.233(2)
O2 N4 1.264(2)
O3 N4 1.267(2)
O4 N5 1.276(2)
O5 N5 1.248(2)
O6 N5 1.232(2)
N1 C5 1.347(2)
N1 C1 1.349(2)
N2 C6 1.480(2)
N2 C7 1.489(2)
N2 C13 1.503(2)
N3 C12 1.345(2)
N3 C8 1.347(2)
C1 C2 1.383(2)
C1 H1 0.9500
C2 C3 1.384(3)
C2 H2 0.9500
C3 C4 1.387(2)
C3 H3 0.9500
C4 C5 1.395(2)
C4 H4 0.9500
C5 C6 1.508(2)
C6 H6A 0.9900
C6 H6B 0.9900
C7 C8 1.504(2)
C7 H7A 0.9900
C7 H7B 0.9900
C8 C9 1.390(2)
C9 C10 1.393(3)
C9 H9 0.9500
C10 C11 1.384(3)
C10 H10 0.9500
C11 C12 1.387(3)
C11 H11 0.9500
C12 H12 0.9500
C13 C14 1.512(2)
C13 H13A 0.9900
C13 H13B 0.9900
C14 C27 1.418(2)
C14 C15 1.420(2)
C15 C16 1.432(3)
C15 C20 1.436(2)
C16 C17 1.368(3)
C16 H16 0.9500
C17 C18 1.424(3)
C17 H17 0.9500
C18 C19 1.360(3)
C18 H18 0.9500
C19 C20 1.434(3)
C19 H19 0.9500
C20 C21 1.396(3)
C21 C22 1.398(3)
C21 H21 0.9500
C22 C23 1.431(3)
C22 C27 1.442(2)
C23 C24 1.356(3)
C23 H23 0.9500
C24 C25 1.422(3)
C24 H24 0.9500
C25 C26 1.366(3)
C25 H25 0.9500
C26 C27 1.432(2)
C26 H26 0.9500

loop_
_geom_torsion_atom_site_label_1
_geom_torsion_atom_site_label_2
_geom_torsion_atom_site_label_3
_geom_torsion_atom_site_label_4
_geom_torsion
Pb1 O3 N4 O1 157.00(15)
Pb1 O3 N4 O2 -23.43(18)
Pb1 O4 N5 O6 -163.49(13)
Pb1 O4 N5 O5 16.24(19)
C5 N1 C1 C2 1.4(3)
Pb1 N1 C1 C2 -165.91(13)
N1 C1 C2 C3 -1.2(3)
C1 C2 C3 C4 -0.3(3)
C2 C3 C4 C5 1.5(3)
C1 N1 C5 C4 -0.1(2)
Pb1 N1 C5 C4 167.66(12)
C1 N1 C5 C6 -177.50(15)
Pb1 N1 C5 C6 -9.76(18)
C3 C4 C5 N1 -1.4(3)
C3 C4 C5 C6 175.99(16)
C7 N2 C6 C5 -67.12(17)
C13 N2 C6 C5 173.55(13)
Pb1 N2 C6 C5 46.79(14)
N1 C5 C6 N2 -28.8(2)
C4 C5 C6 N2 153.78(15)
C6 N2 C7 C8 167.46(13)
C13 N2 C7 C8 -71.96(16)
Pb1 N2 C7 C8 54.99(14)
C12 N3 C8 C9 -0.1(3)
Pb1 N3 C8 C9 -157.02(13)
C12 N3 C8 C7 177.45(15)
Pb1 N3 C8 C7 20.58(18)
N2 C7 C8 N3 -52.93(19)
N2 C7 C8 C9 124.67(17)
N3 C8 C9 C10 -0.3(3)
C7 C8 C9 C10 -177.74(16)
C8 C9 C10 C11 0.2(3)
C9 C10 C11 C12 0.2(3)
C8 N3 C12 C11 0.6(3)
Pb1 N3 C12 C11 156.65(15)
C10 C11 C12 N3 -0.7(3)
C6 N2 C13 C14 -73.31(17)
C7 N2 C13 C14 166.16(13)
Pb1 N2 C13 C14 45.76(16)
N2 C13 C14 C27 102.82(17)
N2 C13 C14 C15 -81.56(18)
C27 C14 C15 C16 172.11(15)
C13 C14 C15 C16 -3.5(2)
C27 C14 C15 C20 -5.9(2)
C13 C14 C15 C20 178.40(14)
C14 C15 C16 C17 179.36(16)
C20 C15 C16 C17 -2.5(2)
C15 C16 C17 C18 0.9(3)
C16 C17 C18 C19 1.0(3)
C17 C18 C19 C20 -1.2(3)
C18 C19 C20 C21 176.83(18)
C18 C19 C20 C15 -0.5(3)
C14 C15 C20 C21 3.1(2)
C16 C15 C20 C21 -175.08(16)
C14 C15 C20 C19 -179.51(15)
C16 C15 C20 C19 2.3(2)
C19 C20 C21 C22 -175.81(17)
C15 C20 C21 C22 1.5(3)
C20 C21 C22 C23 174.90(17)
C20 C21 C22 C27 -3.3(3)
C21 C22 C23 C24 -175.51(18)
C27 C22 C23 C24 2.7(3)
C22 C23 C24 C25 -2.4(3)
C23 C24 C25 C26 0.1(3)
C24 C25 C26 C27 1.9(3)
C15 C14 C27 C26 -172.72(16)
C13 C14 C27 C26 2.9(2)
C15 C14 C27 C22 4.2(2)
C13 C14 C27 C22 179.78(15)
C25 C26 C27 C14 175.46(17)
C25 C26 C27 C22 -1.5(3)
C21 C22 C27 C14 0.4(2)
C23 C22 C27 C14 -177.83(16)
C21 C22 C27 C26 177.49(16)
C23 C22 C27 C26 -0.7(2)
